data_7005035
loop_
_publ_author_name
'Doyle, David J.'
'Gibson, Vernon C.'
'White, Andrew J. P.'

_publ_section_title
;
 Synthesis and structures of bimetallic and polymeric zinc coordination
 compounds supported by salicylaldiminato and anilido-aldimine ligands.
;
_journal_issue 3
_journal_name_full 'Dalton transactions (Cambridge, England : 2003)'
_journal_page_first 358
_journal_page_last 363
_journal_paper_doi 10.1039/b615080b
_journal_year 2007
_chemical_formula_sum 'C45 H60 N4 Zn2'
_chemical_formula_weight 787.71
_chemical_name_systematic
;
?
;
_space_group_IT_number 2
_symmetry_cell_setting triclinic
_symmetry_space_group_name_Hall '-P 1'
_symmetry_space_group_name_H-M 'P -1'
_atom_sites_solution_hydrogens geom
_atom_sites_solution_primary direct
_atom_sites_solution_secondary difmap
_audit_creation_method SHELXL-97
_cell_angle_alpha 88.863(6)
_cell_angle_beta 86.406(4)
_cell_angle_gamma 72.948(5)
_cell_formula_units_Z 2
_cell_length_a 8.9147(5)
_cell_length_b 14.7627(9)
_cell_length_c 16.4967(9)
_cell_measurement_temperature 173(2)
_cell_measurement_theta_max 70.8476
_cell_measurement_theta_min 2.6816
_cell_volume 2071.5(2)
_computing_cell_refinement 'CrysAlis RED, Oxford Diffraction Ltd'
_computing_data_collection 'CrysAlis CCD, Oxford Diffraction Ltd'
_computing_data_reduction 'CrysAlis RED, Oxford Diffraction Ltd'
_computing_molecular_graphics 'Bruker SHELXTL'
_computing_publication_material 'Bruker SHELXTL'
_computing_structure_refinement 'SHELXL-97 (Sheldrick, 1997)'
_computing_structure_solution 'SHELXS-97 (Sheldrick, 1990)'
_diffrn_ambient_temperature 173(2)
_diffrn_detector_area_resol_mean 8.2556
_diffrn_measured_fraction_theta_full 0.962
_diffrn_measured_fraction_theta_max 0.962
_diffrn_measurement_device_type 'OD Xcalibur PX Ultra'
_diffrn_measurement_method \w
_diffrn_radiation_monochromator graphite
_diffrn_radiation_source 'Enhance Ultra (Cu) X-ray Source'
_diffrn_radiation_type CuK\a
_diffrn_radiation_wavelength 1.54248
_diffrn_reflns_av_R_equivalents 0.0218
_diffrn_reflns_av_sigmaI/netI 0.0230
_diffrn_reflns_limit_h_max 10
_diffrn_reflns_limit_h_min -10
_diffrn_reflns_limit_k_max 18
_diffrn_reflns_limit_k_min -16
_diffrn_reflns_limit_l_max 19
_diffrn_reflns_limit_l_min -20
_diffrn_reflns_number 18858
_diffrn_reflns_theta_full 71.05
_diffrn_reflns_theta_max 71.05
_diffrn_reflns_theta_min 2.68
_exptl_absorpt_coefficient_mu 1.676
_exptl_absorpt_correction_T_max 0.86540
_exptl_absorpt_correction_T_min 0.73481
_exptl_absorpt_correction_type 'numeric analytical'
_exptl_crystal_colour Yellow
_exptl_crystal_density_diffrn 1.263
_exptl_crystal_density_method 'not measured'
_exptl_crystal_description blocks
_exptl_crystal_F_000 836
_exptl_crystal_size_max 0.19
_exptl_crystal_size_mid 0.13
_exptl_crystal_size_min 0.09
_refine_diff_density_max 0.461
_refine_diff_density_min -0.647
_refine_diff_density_rms 0.060
_refine_ls_extinction_method none
_refine_ls_goodness_of_fit_ref 1.111
_refine_ls_hydrogen_treatment constr
_refine_ls_matrix_type full
_refine_ls_number_parameters 469
_refine_ls_number_reflns 7684
_refine_ls_number_restraints 7
_refine_ls_restrained_S_all 1.111
_refine_ls_R_factor_all 0.0494
_refine_ls_R_factor_gt 0.0415
_refine_ls_shift/su_max 0.001
_refine_ls_shift/su_mean 0.000
_refine_ls_structure_factor_coef Fsqd
_refine_ls_weighting_details 'calc w=1/[\s^2^(Fo^2^)+(0.0734P)^2^+0.6712P] where P=(Fo^2^+2Fc^2^)/3'
_refine_ls_weighting_scheme calc
_refine_ls_wR_factor_gt 0.1199
_refine_ls_wR_factor_ref 0.1247
_reflns_number_gt 6428
_reflns_number_total 7684
_reflns_threshold_expression >2sigma(I)
_cod_data_source_file b615080b.txt
_cod_data_source_block Compound_4c
_cod_depositor_comments
;
The following automatic conversions were performed:
'_symmetry_cell_setting' value 'Triclinic' changed to 'triclinic'
according to '/home/saulius/struct/CIF-dictionaries/cif_core.dic'
dictionary named 'cif_core.dic' version 2.4.1 from 2010-06-29.

Automatic conversion script
Id: cif_fix_enum 1527 2010-12-29 10:47:43Z saulius 
;
_cod_original_sg_symbol_H-M P-1
_cod_database_code 7005035

loop_
_symmetry_equiv_pos_as_xyz
'x, y, z'
'-x, -y, -z'

loop_
_atom_site_label
_atom_site_type_symbol
_atom_site_fract_x
_atom_site_fract_y
_atom_site_fract_z
_atom_site_U_iso_or_equiv
_atom_site_adp_type
_atom_site_occupancy
_atom_site_symmetry_multiplicity
_atom_site_calc_flag
_atom_site_refinement_flags
_atom_site_disorder_assembly
_atom_site_disorder_group
Zn1 Zn 0.66697(4) 0.84748(2) 0.85374(2) 0.04077(12) Uani 1 1 d . . .
Zn2 Zn 0.34298(4) 0.52513(2) 0.789522(19) 0.03594(11) Uani 1 1 d . . .
N1 N 0.6007(2) 0.97713(13) 0.81434(12) 0.0315(4) Uani 1 1 d . . .
C1 C 0.4797(3) 1.04839(16) 0.84690(14) 0.0292(5) Uani 1 1 d . . .
C2 C 0.4455(3) 1.14308(17) 0.81726(15) 0.0359(5) Uani 1 1 d . . .
H2A H 0.5075 1.1561 0.7721 0.043 Uiso 1 1 calc R . .
C3 C 0.3270(3) 1.21606(18) 0.85106(16) 0.0404(6) Uani 1 1 d . . .
H3A H 0.3086 1.2780 0.8289 0.048 Uiso 1 1 calc R . .
C4 C 0.2327(3) 1.20080(18) 0.91768(17) 0.0423(6) Uani 1 1 d . . .
H4A H 0.1527 1.2520 0.9421 0.051 Uiso 1 1 calc R . .
C5 C 0.2578(3) 1.11071(18) 0.94701(15) 0.0379(6) Uani 1 1 d . . .
H5A H 0.1925 1.1000 0.9917 0.045 Uiso 1 1 calc R . .
C6 C 0.3780(3) 1.03245(16) 0.91312(14) 0.0312(5) Uani 1 1 d . . .
C7 C 0.3791(3) 0.94147(17) 0.94524(14) 0.0333(5) Uani 1 1 d . . .
H7A H 0.2994 0.9411 0.9862 0.040 Uiso 1 1 calc R . .
N7 N 0.4749(2) 0.85979(14) 0.92543(12) 0.0343(4) Uani 1 1 d . . .
C8 C 0.4413(4) 0.77575(18) 0.96300(16) 0.0429(6) Uani 1 1 d . . .
H8A H 0.3809 0.7938 1.0156 0.051 Uiso 1 1 calc R . .
H8B H 0.5415 0.7273 0.9738 0.051 Uiso 1 1 calc R . .
C9 C 0.3465(3) 0.73343(18) 0.90717(16) 0.0410(6) Uani 1 1 d . . .
H9A H 0.3247 0.6778 0.9342 0.049 Uiso 1 1 calc R . .
H9B H 0.2445 0.7811 0.8984 0.049 Uiso 1 1 calc R . .
C10 C 0.4335(4) 0.7035(2) 0.82583(17) 0.0451(6) Uani 1 1 d . . .
H10A H 0.4519 0.7596 0.7979 0.054 Uiso 1 1 calc R . .
H10B H 0.5372 0.6576 0.8346 0.054 Uiso 1 1 calc R . .
N11 N 0.3444(3) 0.65955(15) 0.77319(13) 0.0383(5) Uani 1 1 d . . .
C11 C 0.2687(3) 0.71084(17) 0.71587(16) 0.0394(6) Uani 1 1 d . . .
H11A H 0.2704 0.7749 0.7143 0.047 Uiso 1 1 calc R . .
C12 C 0.1830(3) 0.68447(16) 0.65464(14) 0.0332(5) Uani 1 1 d . . .
C13 C 0.1108(3) 0.75789(17) 0.60029(17) 0.0425(6) Uani 1 1 d . . .
H13A H 0.1190 0.8197 0.6087 0.051 Uiso 1 1 calc R . .
C14 C 0.0302(4) 0.74357(19) 0.53667(18) 0.0487(7) Uani 1 1 d . . .
H14A H -0.0177 0.7943 0.5017 0.058 Uiso 1 1 calc R . .
C15 C 0.0196(3) 0.65210(19) 0.52401(17) 0.0449(6) Uani 1 1 d . . .
H15A H -0.0345 0.6405 0.4794 0.054 Uiso 1 1 calc R . .
C16 C 0.0863(3) 0.57916(17) 0.57514(15) 0.0366(5) Uani 1 1 d . . .
H16A H 0.0775 0.5180 0.5646 0.044 Uiso 1 1 calc R . .
C17 C 0.1680(3) 0.59130(15) 0.64323(13) 0.0290(5) Uani 1 1 d . . .
N17 N 0.2293(2) 0.51886(13) 0.69498(11) 0.0293(4) Uani 1 1 d . . .
C18 C 0.6893(3) 0.99639(16) 0.74392(15) 0.0343(5) Uani 1 1 d . . .
C19 C 0.8101(3) 1.03865(18) 0.75219(16) 0.0384(6) Uani 1 1 d . . .
C20 C 0.8956(3) 1.0551(2) 0.68260(18) 0.0480(7) Uani 1 1 d . . .
H20A H 0.9772 1.0837 0.6875 0.058 Uiso 1 1 calc R . .
C21 C 0.8636(4) 1.0307(2) 0.60731(19) 0.0545(8) Uani 1 1 d . . .
H21A H 0.9212 1.0438 0.5604 0.065 Uiso 1 1 calc R . .
C22 C 0.7473(4) 0.9868(2) 0.59939(17) 0.0514(7) Uani 1 1 d . . .
H22A H 0.7277 0.9690 0.5470 0.062 Uiso 1 1 calc R . .
C23 C 0.6586(3) 0.96832(18) 0.66726(16) 0.0402(6) Uani 1 1 d . A .
C24 C 0.8508(3) 1.0614(2) 0.83568(17) 0.0454(6) Uani 1 1 d . . .
H24A H 0.7596 1.0618 0.8743 0.055 Uiso 1 1 calc R . .
C25 C 0.9939(4) 0.9831(3) 0.8636(2) 0.0644(9) Uani 1 1 d . . .
H25A H 0.9740 0.9215 0.8602 0.097 Uiso 1 1 calc R . .
H25B H 1.0120 0.9950 0.9199 0.097 Uiso 1 1 calc R . .
H25C H 1.0869 0.9831 0.8286 0.097 Uiso 1 1 calc R . .
C26 C 0.8788(4) 1.1586(2) 0.8405(2) 0.0607(8) Uani 1 1 d . . .
H26A H 0.7863 1.2076 0.8229 0.091 Uiso 1 1 calc R . .
H26B H 0.9709 1.1594 0.8051 0.091 Uiso 1 1 calc R . .
H26C H 0.8972 1.1709 0.8967 0.091 Uiso 1 1 calc R . .
C27 C 0.5328(3) 0.9188(2) 0.65887(18) 0.0478(7) Uani 1 1 d D . .
H27A H 0.5269 0.8817 0.7098 0.057 Uiso 0.752(9) 1 calc PR A 1
H27B H 0.4850 0.9157 0.7122 0.057 Uiso 0.248(9) 1 d PR A 2
C28 C 0.3721(5) 0.9917(3) 0.6508(3) 0.0583(14) Uani 0.752(9) 1 d PD A 1
H28A H 0.2923 0.9588 0.6458 0.088 Uiso 0.752(9) 1 calc PR A 1
H28B H 0.3759 1.0306 0.6024 0.088 Uiso 0.752(9) 1 calc PR A 1
H28C H 0.3453 1.0322 0.6990 0.088 Uiso 0.752(9) 1 calc PR A 1
C29 C 0.5682(7) 0.8503(4) 0.5882(4) 0.080(2) Uani 0.752(9) 1 d PD A 1
H29A H 0.4839 0.8203 0.5863 0.119 Uiso 0.752(9) 1 calc PR A 1
H29B H 0.6682 0.8015 0.5952 0.119 Uiso 0.752(9) 1 calc PR A 1
H29C H 0.5752 0.8848 0.5374 0.119 Uiso 0.752(9) 1 calc PR A 1
C28' C 0.4085(19) 0.9633(13) 0.5994(12) 0.084(6) Uiso 0.248(9) 1 d PD A 2
H28D H 0.3343 0.9259 0.5981 0.127 Uiso 0.248(9) 1 calc PR A 2
H28E H 0.4590 0.9647 0.5451 0.127 Uiso 0.248(9) 1 calc PR A 2
H28F H 0.3521 1.0281 0.6167 0.127 Uiso 0.248(9) 1 calc PR A 2
C29' C 0.6087(16) 0.8137(8) 0.6373(10) 0.056(4) Uiso 0.248(9) 1 d PD A 2
H29D H 0.6920 0.7856 0.6742 0.084 Uiso 0.248(9) 1 calc PR A 2
H29E H 0.6538 0.8086 0.5812 0.084 Uiso 0.248(9) 1 calc PR A 2
H29F H 0.5288 0.7801 0.6426 0.084 Uiso 0.248(9) 1 calc PR A 2
C30 C 0.2066(3) 0.42821(15) 0.67932(13) 0.0275(4) Uani 1 1 d . . .
C31 C 0.3285(3) 0.35724(16) 0.63939(14) 0.0296(5) Uani 1 1 d . . .
C32 C 0.3064(3) 0.26825(16) 0.62918(15) 0.0344(5) Uani 1 1 d . . .
H32A H 0.3878 0.2195 0.6027 0.041 Uiso 1 1 calc R . .
C33 C 0.1690(3) 0.24981(16) 0.65667(15) 0.0359(5) Uani 1 1 d . . .
H33A H 0.1567 0.1888 0.6494 0.043 Uiso 1 1 calc R . .
C34 C 0.0495(3) 0.32021(17) 0.69475(16) 0.0352(5) Uani 1 1 d . . .
H34A H -0.0452 0.3072 0.7130 0.042 Uiso 1 1 calc R . .
C35 C 0.0649(3) 0.41009(16) 0.70702(14) 0.0307(5) Uani 1 1 d . . .
C36 C 0.4799(3) 0.37494(17) 0.60607(16) 0.0368(5) Uani 1 1 d . . .
H36A H 0.4801 0.4385 0.6258 0.044 Uiso 1 1 calc R . .
C37 C 0.6247(4) 0.3016(2) 0.6369(3) 0.0655(9) Uani 1 1 d . . .
H37A H 0.7199 0.3153 0.6140 0.098 Uiso 1 1 calc R . .
H37B H 0.6255 0.2382 0.6202 0.098 Uiso 1 1 calc R . .
H37C H 0.6216 0.3045 0.6963 0.098 Uiso 1 1 calc R . .
C38 C 0.4874(4) 0.3780(3) 0.51338(19) 0.0656(9) Uani 1 1 d . . .
H38A H 0.3940 0.4257 0.4950 0.098 Uiso 1 1 calc R . .
H38B H 0.4914 0.3157 0.4922 0.098 Uiso 1 1 calc R . .
H38C H 0.5819 0.3946 0.4934 0.098 Uiso 1 1 calc R . .
C39 C -0.0702(3) 0.48512(18) 0.74955(17) 0.0406(6) Uani 1 1 d . . .
H39A H -0.0383 0.5445 0.7521 0.049 Uiso 1 1 calc R . .
C40 C -0.2191(4) 0.5075(3) 0.7025(2) 0.0648(9) Uani 1 1 d . . .
H40A H -0.1962 0.5266 0.6470 0.097 Uiso 1 1 calc R . .
H40B H -0.3012 0.5591 0.7295 0.097 Uiso 1 1 calc R . .
H40C H -0.2554 0.4510 0.7008 0.097 Uiso 1 1 calc R . .
C41 C -0.1009(5) 0.4549(3) 0.8365(2) 0.0671(9) Uani 1 1 d . . .
H41A H -0.0039 0.4411 0.8653 0.101 Uiso 1 1 calc R . .
H41B H -0.1364 0.3981 0.8357 0.101 Uiso 1 1 calc R . .
H41C H -0.1823 0.5062 0.8643 0.101 Uiso 1 1 calc R . .
C42 C 0.8509(4) 0.7404(2) 0.8215(2) 0.0591(8) Uani 1 1 d . . .
H42A H 0.8134 0.6954 0.7905 0.071 Uiso 1 1 calc R . .
H42B H 0.9204 0.7651 0.7837 0.071 Uiso 1 1 calc R . .
C43 C 0.9496(4) 0.6852(2) 0.8868(2) 0.0657(9) Uani 1 1 d . . .
H43A H 1.0366 0.6346 0.8619 0.099 Uiso 1 1 calc R . .
H43B H 0.8848 0.6574 0.9238 0.099 Uiso 1 1 calc R . .
H43C H 0.9918 0.7277 0.9172 0.099 Uiso 1 1 calc R . .
C44 C 0.4315(4) 0.4492(2) 0.88326(18) 0.0499(7) Uani 1 1 d . . .
H44A H 0.4662 0.3815 0.8676 0.060 Uiso 1 1 calc R . .
H44B H 0.5255 0.4666 0.8978 0.060 Uiso 1 1 calc R . .
C45 C 0.3187(5) 0.4614(2) 0.95721(19) 0.0615(8) Uani 1 1 d . . .
H45A H 0.3708 0.4213 1.0014 0.092 Uiso 1 1 calc R . .
H45B H 0.2262 0.4429 0.9439 0.092 Uiso 1 1 calc R . .
H45C H 0.2860 0.5279 0.9743 0.092 Uiso 1 1 calc R . .

loop_
_atom_site_aniso_label
_atom_site_aniso_U_11
_atom_site_aniso_U_22
_atom_site_aniso_U_33
_atom_site_aniso_U_23
_atom_site_aniso_U_13
_atom_site_aniso_U_12
Zn1 0.0412(2) 0.03141(19) 0.0501(2) -0.00400(14) -0.00113(15) -0.01145(14)
Zn2 0.0439(2) 0.03618(19) 0.03318(19) -0.00114(13) -0.00723(14) -0.01918(15)
N1 0.0336(10) 0.0297(10) 0.0336(10) -0.0025(8) 0.0006(8) -0.0135(8)
C1 0.0292(11) 0.0317(11) 0.0309(11) -0.0044(9) -0.0078(9) -0.0142(9)
C2 0.0387(13) 0.0324(12) 0.0389(13) -0.0009(10) -0.0056(10) -0.0132(10)
C3 0.0433(14) 0.0319(12) 0.0473(15) -0.0028(11) -0.0113(11) -0.0112(10)
C4 0.0360(13) 0.0383(14) 0.0515(16) -0.0144(11) -0.0052(11) -0.0075(11)
C5 0.0331(13) 0.0459(14) 0.0376(13) -0.0107(11) -0.0012(10) -0.0156(11)
C6 0.0306(12) 0.0353(12) 0.0322(12) -0.0052(9) -0.0081(9) -0.0149(9)
C7 0.0370(13) 0.0434(14) 0.0261(11) -0.0045(9) -0.0064(9) -0.0208(11)
N7 0.0411(11) 0.0351(11) 0.0338(10) -0.0022(8) -0.0102(9) -0.0204(9)
C8 0.0606(17) 0.0387(14) 0.0374(14) 0.0032(11) -0.0103(12) -0.0256(12)
C9 0.0512(15) 0.0372(13) 0.0413(14) -0.0006(11) -0.0047(12) -0.0229(12)
C10 0.0531(16) 0.0433(14) 0.0481(16) -0.0094(12) -0.0025(12) -0.0277(12)
N11 0.0482(12) 0.0368(11) 0.0369(11) -0.0059(9) -0.0012(9) -0.0233(9)
C11 0.0535(15) 0.0306(12) 0.0391(14) -0.0048(10) 0.0037(11) -0.0212(11)
C12 0.0391(13) 0.0283(11) 0.0339(12) -0.0034(9) 0.0043(10) -0.0133(10)
C13 0.0528(16) 0.0268(12) 0.0490(15) 0.0009(10) -0.0026(12) -0.0137(11)
C14 0.0558(17) 0.0347(14) 0.0537(17) 0.0116(12) -0.0126(13) -0.0093(12)
C15 0.0525(16) 0.0405(14) 0.0434(15) 0.0052(11) -0.0150(12) -0.0140(12)
C16 0.0424(14) 0.0296(12) 0.0402(13) -0.0015(10) -0.0055(11) -0.0134(10)
C17 0.0279(11) 0.0296(11) 0.0301(11) -0.0040(9) 0.0026(9) -0.0101(9)
N17 0.0332(10) 0.0254(9) 0.0320(10) -0.0018(7) -0.0025(8) -0.0127(8)
C18 0.0348(12) 0.0304(12) 0.0373(13) -0.0005(9) -0.0001(10) -0.0089(10)
C19 0.0340(13) 0.0366(13) 0.0452(14) 0.0013(11) 0.0008(11) -0.0123(10)
C20 0.0432(15) 0.0482(15) 0.0545(17) 0.0013(13) 0.0079(13) -0.0186(12)
C21 0.0631(19) 0.0495(16) 0.0481(17) -0.0035(13) 0.0183(14) -0.0163(14)
C22 0.0652(19) 0.0493(16) 0.0366(15) -0.0092(12) 0.0041(13) -0.0130(14)
C23 0.0447(14) 0.0334(13) 0.0410(14) -0.0061(10) 0.0009(11) -0.0095(11)
C24 0.0435(15) 0.0559(16) 0.0461(15) 0.0039(12) -0.0067(12) -0.0282(13)
C25 0.060(2) 0.070(2) 0.072(2) 0.0194(17) -0.0213(17) -0.0296(17)
C26 0.069(2) 0.0609(19) 0.064(2) -0.0011(15) -0.0107(16) -0.0358(17)
C27 0.0559(17) 0.0470(15) 0.0435(15) -0.0101(12) -0.0044(13) -0.0187(13)
C28 0.053(3) 0.056(3) 0.069(3) -0.012(2) -0.016(2) -0.0172(19)
C29 0.085(4) 0.070(4) 0.093(4) -0.046(3) 0.012(3) -0.036(3)
C30 0.0339(12) 0.0263(11) 0.0254(11) 0.0017(8) -0.0056(9) -0.0132(9)
C31 0.0318(12) 0.0287(11) 0.0304(11) -0.0003(9) -0.0053(9) -0.0113(9)
C32 0.0368(13) 0.0280(11) 0.0388(13) -0.0021(9) -0.0080(10) -0.0088(9)
C33 0.0417(14) 0.0263(11) 0.0437(14) 0.0020(10) -0.0098(11) -0.0152(10)
C34 0.0336(12) 0.0330(12) 0.0447(14) 0.0071(10) -0.0066(10) -0.0180(10)
C35 0.0323(12) 0.0317(12) 0.0302(12) 0.0005(9) -0.0046(9) -0.0124(9)
C36 0.0348(13) 0.0343(12) 0.0432(14) -0.0072(10) 0.0030(10) -0.0134(10)
C37 0.0344(15) 0.060(2) 0.102(3) 0.0059(18) -0.0069(16) -0.0133(14)
C38 0.071(2) 0.087(2) 0.0484(18) -0.0109(16) 0.0185(16) -0.0419(19)
C39 0.0337(13) 0.0386(13) 0.0512(15) -0.0086(11) 0.0046(11) -0.0142(11)
C40 0.0361(16) 0.067(2) 0.084(2) -0.0168(18) -0.0080(15) -0.0017(14)
C41 0.075(2) 0.071(2) 0.0542(19) -0.0110(16) 0.0243(17) -0.0259(18)
C42 0.0565(19) 0.0449(16) 0.068(2) -0.0092(14) 0.0071(15) -0.0045(14)
C43 0.0465(18) 0.062(2) 0.080(2) -0.0121(17) 0.0013(16) -0.0037(15)
C44 0.0608(18) 0.0424(15) 0.0518(17) 0.0029(12) -0.0176(14) -0.0205(13)
C45 0.087(2) 0.0496(17) 0.0474(17) 0.0104(13) -0.0092(16) -0.0180(16)

loop_
_atom_type_symbol
_atom_type_description
_atom_type_scat_dispersion_real
_atom_type_scat_dispersion_imag
_atom_type_scat_source
C C 0.0181 0.0091 'International Tables Vol C Tables 4.2.6.8 and 6.1.1.4'
H H 0.0000 0.0000 'International Tables Vol C Tables 4.2.6.8 and 6.1.1.4'
N N 0.0311 0.0180 'International Tables Vol C Tables 4.2.6.8 and 6.1.1.4'
Zn Zn -1.5491 0.6778 'International Tables Vol C Tables 4.2.6.8 and 6.1.1.4'

loop_
_geom_angle_atom_site_label_1
_geom_angle_atom_site_label_2
_geom_angle_atom_site_label_3
_geom_angle
_geom_angle_site_symmetry_1
_geom_angle_site_symmetry_3
_geom_angle_publ_flag
N1 Zn1 C42 130.87(12) . . ?
N1 Zn1 N7 94.97(8) . . ?
C42 Zn1 N7 133.82(12) . . ?
N17 Zn2 C44 141.04(10) . . ?
N17 Zn2 N11 96.11(8) . . ?
C44 Zn2 N11 122.76(11) . . ?
C1 N1 C18 118.83(19) . . ?
C1 N1 Zn1 125.87(16) . . ?
C18 N1 Zn1 115.29(15) . . ?
N1 C1 C2 122.1(2) . . ?
N1 C1 C6 121.8(2) . . ?
C2 C1 C6 116.0(2) . . ?
C3 C2 C1 122.7(2) . . ?
C2 C3 C4 120.9(2) . . ?
C5 C4 C3 118.7(2) . . ?
C4 C5 C6 122.4(2) . . ?
C5 C6 C7 115.6(2) . . ?
C5 C6 C1 119.2(2) . . ?
C7 C6 C1 125.1(2) . . ?
N7 C7 C6 128.0(2) . . ?
C7 N7 C8 117.0(2) . . ?
C7 N7 Zn1 121.78(17) . . ?
C8 N7 Zn1 121.10(17) . . ?
N7 C8 C9 111.1(2) . . ?
C10 C9 C8 112.0(2) . . ?
N11 C10 C9 111.9(2) . . ?
C11 N11 C10 117.8(2) . . ?
C11 N11 Zn2 120.88(17) . . ?
C10 N11 Zn2 121.28(18) . . ?
N11 C11 C12 129.0(2) . . ?
C13 C12 C11 115.6(2) . . ?
C13 C12 C17 118.8(2) . . ?
C11 C12 C17 125.7(2) . . ?
C14 C13 C12 122.9(2) . . ?
C13 C14 C15 118.4(2) . . ?
C16 C15 C14 120.9(3) . . ?
C15 C16 C17 122.7(2) . . ?
N17 C17 C16 122.0(2) . . ?
N17 C17 C12 121.7(2) . . ?
C16 C17 C12 116.4(2) . . ?
C17 N17 C30 117.73(18) . . ?
C17 N17 Zn2 126.41(15) . . ?
C30 N17 Zn2 115.85(14) . . ?
C23 C18 C19 120.7(2) . . ?
C23 C18 N1 118.9(2) . . ?
C19 C18 N1 120.3(2) . . ?
C20 C19 C18 118.8(2) . . ?
C20 C19 C24 120.8(2) . . ?
C18 C19 C24 120.3(2) . . ?
C21 C20 C19 121.0(3) . . ?
C20 C21 C22 120.2(3) . . ?
C21 C22 C23 121.2(3) . . ?
C22 C23 C18 118.1(2) . . ?
C22 C23 C27 121.2(2) . . ?
C18 C23 C27 120.7(2) . . ?
C19 C24 C26 113.4(2) . . ?
C19 C24 C25 110.3(3) . . ?
C26 C24 C25 110.5(2) . . ?
C29 C27 C28' 75.3(8) . . ?
C29 C27 C23 113.3(3) . . ?
C28' C27 C23 115.9(8) . . ?
C29 C27 C28 109.7(3) . . ?
C28' C27 C28 36.2(8) . . ?
C23 C27 C28 110.4(3) . . ?
C29 C27 C29' 37.9(5) . . ?
C28' C27 C29' 109.5(9) . . ?
C23 C27 C29' 110.5(6) . . ?
C28 C27 C29' 136.3(6) . . ?
C31 C30 C35 120.6(2) . . ?
C31 C30 N17 119.57(19) . . ?
C35 C30 N17 119.75(19) . . ?
C32 C31 C30 118.2(2) . . ?
C32 C31 C36 119.5(2) . . ?
C30 C31 C36 122.2(2) . . ?
C33 C32 C31 121.5(2) . . ?
C32 C33 C34 119.8(2) . . ?
C33 C34 C35 121.4(2) . . ?
C34 C35 C30 118.5(2) . . ?
C34 C35 C39 119.3(2) . . ?
C30 C35 C39 122.2(2) . . ?
C31 C36 C38 110.9(2) . . ?
C31 C36 C37 111.9(2) . . ?
C38 C36 C37 110.9(3) . . ?
C35 C39 C41 110.6(2) . . ?
C35 C39 C40 111.7(2) . . ?
C41 C39 C40 111.1(3) . . ?
C43 C42 Zn1 118.5(2) . . ?
C45 C44 Zn2 114.1(2) . . ?

loop_
_geom_bond_atom_site_label_1
_geom_bond_atom_site_label_2
_geom_bond_distance
_geom_bond_site_symmetry_2
_geom_bond_publ_flag
Zn1 N1 1.942(2) . ?
Zn1 C42 1.968(3) . ?
Zn1 N7 1.984(2) . ?
Zn2 N17 1.9307(19) . ?
Zn2 C44 1.958(3) . ?
Zn2 N11 2.001(2) . ?
N1 C1 1.358(3) . ?
N1 C18 1.434(3) . ?
C1 C2 1.424(3) . ?
C1 C6 1.436(3) . ?
C2 C3 1.367(4) . ?
C3 C4 1.397(4) . ?
C4 C5 1.366(4) . ?
C5 C6 1.421(3) . ?
C6 C7 1.432(3) . ?
C7 N7 1.291(3) . ?
N7 C8 1.476(3) . ?
C8 C9 1.544(3) . ?
C9 C10 1.513(4) . ?
C10 N11 1.490(3) . ?
N11 C11 1.294(3) . ?
C11 C12 1.429(4) . ?
C12 C13 1.421(4) . ?
C12 C17 1.437(3) . ?
C13 C14 1.362(4) . ?
C14 C15 1.401(4) . ?
C15 C16 1.370(4) . ?
C16 C17 1.418(3) . ?
C17 N17 1.360(3) . ?
N17 C30 1.441(3) . ?
C18 C23 1.406(4) . ?
C18 C19 1.408(4) . ?
C19 C20 1.395(4) . ?
C19 C24 1.515(4) . ?
C20 C21 1.370(4) . ?
C21 C22 1.387(5) . ?
C22 C23 1.399(4) . ?
C23 C27 1.522(4) . ?
C24 C26 1.532(4) . ?
C24 C25 1.536(4) . ?
C27 C29 1.514(5) . ?
C27 C28' 1.518(12) . ?
C27 C28 1.530(5) . ?
C27 C29' 1.538(10) . ?
C30 C31 1.408(3) . ?
C30 C35 1.413(3) . ?
C31 C32 1.399(3) . ?
C31 C36 1.516(3) . ?
C32 C33 1.379(3) . ?
C33 C34 1.379(4) . ?
C34 C35 1.393(3) . ?
C35 C39 1.521(3) . ?
C36 C38 1.527(4) . ?
C36 C37 1.529(4) . ?
C39 C41 1.526(4) . ?
C39 C40 1.528(4) . ?
C42 C43 1.504(5) . ?
C44 C45 1.510(5) . ?
